data_7123583
loop_
_publ_author_name
'Vasdev, Roan A. S.'
'Findlay, James A.'
'Garden, Anna L.'
'Crowley, James D.'

_publ_section_title
;
 Redox Active [Pd2L4]4+ Cages Constructed from Rotationally Flexible
 1,1&#x2032;-Disubstituted Ferrocene Ligands
;
_journal_name_full 'Chemical Communications'
_journal_paper_doi 10.1039/C9CC03321A
_journal_year 2019
_chemical_formula_moiety 'C96 H64 Fe4 N8 Pd2, 4(F6 Sb), C2 H3 N'
_chemical_formula_sum 'C98 H67 F24 Fe4 N9 Pd2 Sb4'
_chemical_formula_weight 2749.80
_space_group_crystal_system triclinic
_space_group_IT_number 2
_space_group_name_Hall '-P 1'
_space_group_name_H-M_alt 'P -1'
_symmetry_space_group_name_Hall '-P 1'
_symmetry_space_group_name_H-M 'P -1'
_atom_sites_solution_hydrogens geom
_atom_sites_solution_primary dual
_audit_creation_date 2019-03-07
_audit_creation_method
;
Olex2 1.2
(compiled 2017.08.10 svn.r3458 for OlexSys, GUI svn.r5381)
;
_audit_update_record
;
2019-03-07 deposited with the CCDC.    2019-05-31 downloaded from the CCDC.
;
_cell_angle_alpha 86.322(2)
_cell_angle_beta 77.790(3)
_cell_angle_gamma 88.585(3)
_cell_formula_units_Z 2
_cell_length_a 12.7055(6)
_cell_length_b 19.5133(7)
_cell_length_c 25.8602(7)
_cell_measurement_reflns_used 10550
_cell_measurement_temperature 100.01(10)
_cell_measurement_theta_max 74.1170
_cell_measurement_theta_min 4.1730
_cell_volume 6253.1(4)
_computing_cell_refinement 'CrysAlisPro 1.171.38.46 (Rigaku OD, 2015)'
_computing_data_collection 'CrysAlisPro 1.171.38.46 (Rigaku OD, 2015)'
_computing_data_reduction 'CrysAlisPro 1.171.38.46 (Rigaku OD, 2015)'
_computing_molecular_graphics 'Olex2 (Dolomanov et al., 2009)'
_computing_publication_material 'Olex2 (Dolomanov et al., 2009)'
_computing_structure_refinement 'XL (Sheldrick, 2008)'
_computing_structure_solution 'ShelXT (Sheldrick, 2015)'
_diffrn_ambient_environment N~2~
_diffrn_ambient_temperature 100.01(10)
_diffrn_detector 'CCD plate'
_diffrn_detector_area_resol_mean 10.3449
_diffrn_detector_type Atlas
_diffrn_measured_fraction_theta_full 0.996
_diffrn_measured_fraction_theta_max 0.992
_diffrn_measurement_details
;
List of Runs (angles in degrees, time in seconds):

  # Type    Start    End  Width  t~exp~   \w     \q     \k     \f   Frames
#--------------------------------------------------------------------------
  1  \w   -106.00 -19.00   1.00   10.50    --  -42.04 -38.00 120.00   87
  2  \w   -113.00 -21.00   1.00   10.50    --  -42.04 -57.00   0.00   92
  3  \w    -67.00  32.00   1.00   10.50    --  -42.04  38.00 -60.00   99
  4  \w    -70.00 -25.00   1.00   10.50    --  -42.04  57.00 150.00   45
  5  \w     52.00  89.00   1.00   10.50    --   42.04-109.00 -88.00   37
  6  \w     33.00  81.00   1.00   42.00    --  108.40 -77.00   0.00   48
  7  \w     26.00  60.00   1.00   42.00    --  108.40 -95.00 -30.00   34
  8  \w     84.00 177.00   1.00   42.00    --  108.40  77.00 -30.00   93
  9  \w     63.00 121.00   1.00   42.00    --  108.40-125.00 -90.00   58
 10  \w    128.00 177.00   1.00   42.00    --  108.40  45.00-180.00   49
 11  \w     35.00 105.00   1.00   42.00    --  108.40 -77.00 -90.00   70
 12  \w     86.00 176.00   1.00   42.00    --  108.40  30.00 120.00   90
 13  \w    106.00 157.00   1.00   42.00    --  108.40 109.00   8.00   51
 14  \w     87.00 132.00   1.00   42.00    --  108.40 -77.00   0.00   45
 15  \w     36.00 110.00   1.00   42.00    --  108.40-125.00-180.00   74
 16  \w    127.00 176.00   1.00   42.00    --  108.40  61.00  60.00   49
 17  \w    110.00 162.00   1.00   42.00    --  108.40 125.00 -60.00   52
 18  \w     80.00 109.00   1.00   42.00    --  108.40 -95.00   0.00   29
 19  \w     79.00 122.00   1.00   42.00    --  108.40  61.00  60.00   43
;
_diffrn_measurement_device 'four-circle diffractometer'
_diffrn_measurement_device_type 'SuperNova, Dual, Cu at zero, Atlas'
_diffrn_measurement_method '\w scans'
_diffrn_orient_matrix_type 'CrysAlisPro convention (1999,Acta A55,543-557)'
_diffrn_orient_matrix_UB_11 -0.0762652000
_diffrn_orient_matrix_UB_12 -0.0592950000
_diffrn_orient_matrix_UB_13 -0.0024998000
_diffrn_orient_matrix_UB_21 -0.0974097000
_diffrn_orient_matrix_UB_22 0.0492785000
_diffrn_orient_matrix_UB_23 0.0125908000
_diffrn_orient_matrix_UB_31 0.0093508000
_diffrn_orient_matrix_UB_32 0.0177566000
_diffrn_orient_matrix_UB_33 -0.0596982000
_diffrn_radiation_monochromator mirror
_diffrn_radiation_probe x-ray
_diffrn_radiation_type CuK\a
_diffrn_radiation_wavelength 1.54184
_diffrn_reflns_av_R_equivalents 0.0587
_diffrn_reflns_av_unetI/netI 0.0802
_diffrn_reflns_Laue_measured_fraction_full 0.996
_diffrn_reflns_Laue_measured_fraction_max 0.992
_diffrn_reflns_limit_h_max 15
_diffrn_reflns_limit_h_min -15
_diffrn_reflns_limit_k_max 23
_diffrn_reflns_limit_k_min -23
_diffrn_reflns_limit_l_max 28
_diffrn_reflns_limit_l_min -31
_diffrn_reflns_number 43061
_diffrn_reflns_point_group_measured_fraction_full 0.996
_diffrn_reflns_point_group_measured_fraction_max 0.992
_diffrn_reflns_theta_full 67.684
_diffrn_reflns_theta_max 70.075
_diffrn_reflns_theta_min 3.559
_diffrn_source 'micro-focus sealed X-ray tube'
_diffrn_source_type 'SuperNova (Cu) X-ray Source'
_exptl_absorpt_coefficient_mu 13.266
_exptl_absorpt_correction_T_max 1.00000
_exptl_absorpt_correction_T_min 0.26571
_exptl_absorpt_correction_type multi-scan
_exptl_absorpt_process_details
;
CrysAlisPro 1.171.38.46 (Rigaku Oxford Diffraction, 2015)
Empirical absorption correction using spherical harmonics,
 implemented in SCALE3 ABSPACK scaling algorithm.
;
_exptl_crystal_colour 'clear orangish orange'
_exptl_crystal_colour_lustre clear
_exptl_crystal_colour_modifier orangish
_exptl_crystal_colour_primary orange
_exptl_crystal_density_diffrn 1.460
_exptl_crystal_description plate
_exptl_crystal_F_000 2668
_exptl_crystal_recrystallization_method 'Vapour deposition'
_exptl_crystal_size_max 0.262
_exptl_crystal_size_mid 0.069
_exptl_crystal_size_min 0.05
_refine_diff_density_max 9.261
_refine_diff_density_min -2.294
_refine_diff_density_rms 0.310
_refine_ls_extinction_method none
_refine_ls_goodness_of_fit_ref 1.154
_refine_ls_hydrogen_treatment constr
_refine_ls_matrix_type full
_refine_ls_number_parameters 1280
_refine_ls_number_reflns 23570
_refine_ls_number_restraints 48
_refine_ls_restrained_S_all 1.157
_refine_ls_R_factor_all 0.1449
_refine_ls_R_factor_gt 0.1134
_refine_ls_shift/su_max 0.001
_refine_ls_shift/su_mean 0.000
_refine_ls_structure_factor_coef Fsqd
_refine_ls_weighting_details 'w=1/[\s^2^(Fo^2^)+(0.2000P)^2^] where P=(Fo^2^+2Fc^2^)/3'
_refine_ls_weighting_scheme calc
_refine_ls_wR_factor_gt 0.3057
_refine_ls_wR_factor_ref 0.3436
_reflns_Friedel_coverage 0.000
_reflns_number_gt 14885
_reflns_number_total 23570
_reflns_threshold_expression 'I > 2\s(I)'
_cod_data_source_file c9cc03321a3.cif
_cod_data_source_block jaf298b
_cod_database_code 7123583
_shelx_shelxl_version_number 2016/6
_chemical_oxdiff_formula C96H64F24Fe4N8Pd2Sb4
_chemical_oxdiff_usercomment L040
_shelx_space_group_comment
;
The symmetry employed for this shelxl refinement is uniquely defined
by the following loop, which should always be used as a source of
symmetry information in preference to the above space-group names.
They are only intended as comments.
;
_reflns_odcompleteness_completeness 99.83
_reflns_odcompleteness_iscentric 1
_reflns_odcompleteness_theta 66.97
_olex2_refinement_description
;
1. Fixed Uiso
 At 1.2 times of:
  All C(H) groups
 At 1.5 times of:
  All C(H,H,H) groups
2. Uiso/Uaniso restraints and constraints
Uanis(F19) \\sim Ueq, Uanis(F20) \\sim Ueq, Uanis(F21) \\sim Ueq, Uanis(F22)
\\sim Ueq, Uanis(F23) \\sim Ueq, Uanis(F24) \\sim Ueq: with sigma of 0.01 and
sigma for terminal atoms of 0.02
Uanis(C87) \\sim Ueq, Uanis(C89) \\sim Ueq: with sigma of 0.01 and sigma for
terminal atoms of 0.02
3. Others
 Fixed Sof: Sb4A(0.5) Sb4B(0.5)
4.a Aromatic/amide H refined with riding coordinates:
 C24(H24), C48(H48), C78(H78), C36(H36), C37(H37), C26(H26), C1(H1), C22(H22),
 C54(H54), C74(H74), C73(H73), C72(H72), C25(H25), C23(H23), C11(H11), C61(H61),
  C47(H47), C45(H45), C35(H35), C46(H46), C97(H97), C38(H38), C9(H9), C2(H2),
 C10(H10), C21(H21), C60(H60), C85(H85), C33(H33), C96(H96), C34(H34), C13(H13),
  C50(H50), C14(H14), C40(H40), C12(H12), C84(H84), C16(H16), C95(H95),
 C71(H71), C58(H58), C70(H70), C28(H28), C76(H76), C59(H59), C39(H39), C82(H82),
  C15(H15), C94(H94), C27(H27), C51(H51), C64(H64), C75(H75), C4(H4), C52(H52),
 C83(H83), C65(H65), C62(H62), C87(H87), C63(H63), C89(H89), C3(H3), C86(H86),
 C88(H88)
4.b Idealised Me refined as rotating group:
 C99(H99A,H99B,H99C)
;
_olex2_submission_special_instructions 'No special instructions were received'
_oxdiff_exptl_absorpt_empirical_details
;
Empirical correction (ABSPACK) includes:
- Absorption correction using spherical harmonics
- Frame scaling
;
_oxdiff_exptl_absorpt_empirical_full_max 2.676
_oxdiff_exptl_absorpt_empirical_full_min 0.565

loop_
_space_group_symop_operation_xyz
'x, y, z'
'-x, -y, -z'

loop_
_atom_site_label
_atom_site_type_symbol
_atom_site_fract_x
_atom_site_fract_y
_atom_site_fract_z
_atom_site_U_iso_or_equiv
_atom_site_adp_type
_atom_site_occupancy
_atom_site_site_symmetry_order
_atom_site_calc_flag
_atom_site_refinement_flags_posn
_atom_site_refinement_flags_adp
_atom_site_refinement_flags_occupancy
_atom_site_disorder_assembly
_atom_site_disorder_group
Pd2 Pd 0.26956(5) 0.77845(3) 0.15277(3) 0.02173(17) Uani 1 1 d . . . . .
Pd1 Pd 0.72552(5) 0.21866(3) 0.34424(3) 0.02400(18) Uani 1 1 d . . . . .
Sb1 Sb 0.72332(8) 0.05013(5) 0.55071(4) 0.0518(2) Uani 1 1 d . . . . .
Sb2 Sb 0.69780(9) 0.85971(5) 0.19397(4) 0.0591(3) Uani 1 1 d . . . . .
Sb3 Sb 0.32649(10) 1.08794(5) 0.12347(5) 0.0688(3) Uani 1 1 d . . . . .
Sb4A Sb 0.5570(3) 0.4216(2) 0.26104(10) 0.0361(5) Uani 0.5 1 d . . P A 1
Fe3 Fe 0.58798(11) 0.64540(8) 0.41416(6) 0.0215(3) Uani 1 1 d . . . . .
Fe1 Fe 0.41486(11) 0.35530(7) 0.08629(6) 0.0219(3) Uani 1 1 d . . . . .
Fe2 Fe 0.86944(12) 0.57219(8) 0.11960(6) 0.0250(3) Uani 1 1 d . . . . .
Fe4 Fe 0.12088(13) 0.41881(9) 0.38024(6) 0.0314(4) Uani 1 1 d . . . . .
N5 N 0.2410(6) 0.7253(4) 0.0930(3) 0.0249(17) Uani 1 1 d . . . . .
N2 N 0.8627(7) 0.2517(4) 0.2942(3) 0.0265(17) Uani 1 1 d . . . . .
N6 N 0.4112(7) 0.8057(4) 0.1052(3) 0.0264(17) Uani 1 1 d . . . . .
N3 N 0.5852(7) 0.1927(4) 0.3935(4) 0.0302(19) Uani 1 1 d . . . . .
N1 N 0.6860(7) 0.1686(4) 0.2842(4) 0.0322(19) Uani 1 1 d . . . . .
N8 N 0.1350(7) 0.7429(4) 0.2023(3) 0.0266(17) Uani 1 1 d . . . . .
N7 N 0.3084(7) 0.8267(4) 0.2135(3) 0.0248(17) Uani 1 1 d . . . . .
N4 N 0.7572(6) 0.2745(4) 0.4033(3) 0.0278(18) Uani 1 1 d . . . . .
C69 C 0.5877(8) 0.7681(5) 0.0658(4) 0.025(2) Uani 1 1 d . . . . .
F2 F 0.8311(7) 0.0932(5) 0.5010(4) 0.076(3) Uani 1 1 d . . . . .
C24 C 0.2585(8) 0.6562(6) 0.0962(4) 0.029(2) Uani 1 1 d . . . . .
H24 H 0.282182 0.636190 0.125419 0.034 Uiso 1 1 calc R . . . .
F4 F 0.6129(8) 0.0081(6) 0.6018(4) 0.080(3) Uani 1 1 d . . . . .
C48 C 0.7414(7) 0.3422(5) 0.4002(4) 0.0250(19) Uani 1 1 d . . . . .
H48 H 0.717803 0.362265 0.370944 0.030 Uiso 1 1 calc R . . . .
C78 C 0.1377(8) 0.6782(5) 0.2241(4) 0.0233(19) Uani 1 1 d . . . . .
H78 H 0.199804 0.651581 0.215080 0.028 Uiso 1 1 calc R . . . .
C36 C 0.4356(8) 0.6158(6) 0.4106(4) 0.029(2) Uani 1 1 d . . . . .
H36 H 0.416837 0.591460 0.384214 0.035 Uiso 1 1 calc R . . . .
C17 C 0.2793(8) 0.4150(5) 0.1013(4) 0.026(2) Uani 1 1 d . . . . .
C37 C 0.6915(8) 0.6080(6) 0.3500(4) 0.031(2) Uani 1 1 d . . . . .
H37 H 0.673339 0.579907 0.325627 0.037 Uiso 1 1 calc R . . . .
C26 C 0.3152(11) 0.8955(5) 0.2125(5) 0.040(3) Uani 1 1 d . . . . .
H26 H 0.298771 0.921861 0.183930 0.047 Uiso 1 1 calc R . . . .
C1 C 0.6608(8) 0.2063(5) 0.2428(4) 0.029(2) Uani 1 1 d . . . . .
H1 H 0.665756 0.253891 0.241747 0.035 Uiso 1 1 calc R . . . .
C8 C 0.5614(8) 0.3092(5) 0.0867(4) 0.025(2) Uani 1 1 d . . . . .
C20 C 0.2417(7) 0.6145(5) 0.0566(4) 0.026(2) Uani 1 1 d . . . . .
C22 C 0.1900(8) 0.7158(6) 0.0103(4) 0.030(2) Uani 1 1 d . . . . .
H22 H 0.167379 0.737666 -0.018615 0.036 Uiso 1 1 calc R . . . .
C54 C 0.8623(8) 0.3151(5) 0.2714(4) 0.028(2) Uani 1 1 d . . . . .
H54 H 0.800420 0.342155 0.279454 0.034 Uiso 1 1 calc R . . . .
C74 C 0.0444(8) 0.7835(5) 0.2170(4) 0.030(2) Uani 1 1 d . . . . .
H74 H 0.041378 0.828164 0.202500 0.036 Uiso 1 1 calc R . . . .
C73 C 0.4909(8) 0.7582(5) 0.0984(4) 0.0242(19) Uani 1 1 d . . . . .
H73 H 0.478336 0.716037 0.117425 0.029 Uiso 1 1 calc R . . . .
C44 C 0.7585(7) 0.3836(5) 0.4385(4) 0.025(2) Uani 1 1 d . . . . .
F1 F 0.6610(8) 0.0201(5) 0.4981(3) 0.074(3) Uani 1 1 d . . . . .
C72 C 0.4308(8) 0.8673(5) 0.0770(4) 0.029(2) Uani 1 1 d . . . . .
H72 H 0.376464 0.900578 0.080350 0.035 Uiso 1 1 calc R . . . .
C77 C 0.0473(8) 0.6504(5) 0.2604(4) 0.027(2) Uani 1 1 d . . . . .
C25 C 0.3338(8) 0.7888(5) 0.2540(4) 0.028(2) Uani 1 1 d . . . . .
H25 H 0.327807 0.741293 0.254861 0.033 Uiso 1 1 calc R . . . .
C23 C 0.2060(9) 0.7539(6) 0.0516(4) 0.033(2) Uani 1 1 d . . . . .
H23 H 0.191737 0.800848 0.050272 0.040 Uiso 1 1 calc R . . . .
C11 C 0.5370(9) 0.4147(6) 0.0428(4) 0.031(2) Uani 1 1 d . . . . .
H11 H 0.534350 0.461589 0.033887 0.037 Uiso 1 1 calc R . . . .
F19 F 0.6007(8) 0.3583(5) 0.3085(4) 0.082(3) Uani 1 1 d . U . . .
C61 C 0.8370(11) 0.5846(6) 0.1993(4) 0.040(3) Uani 1 1 d . . . . .
H61 H 0.773966 0.573275 0.223643 0.048 Uiso 1 1 calc R . . . .
C47 C 0.7905(8) 0.2435(5) 0.4452(4) 0.027(2) Uani 1 1 d . . . . .
H47 H 0.802522 0.196259 0.446601 0.032 Uiso 1 1 calc R . . . .
C45 C 0.7919(8) 0.3527(6) 0.4832(4) 0.032(2) Uani 1 1 d . . . . .
H45 H 0.803475 0.379170 0.510099 0.038 Uiso 1 1 calc R . . . .
C35 C 0.4650(8) 0.5862(5) 0.4575(4) 0.029(2) Uani 1 1 d . . . . .
H35 H 0.468734 0.539448 0.466709 0.035 Uiso 1 1 calc R . . . .
F17 F 0.4311(10) 1.1449(5) 0.0830(4) 0.090(3) Uani 1 1 d . . . . .
C41 C 0.7240(8) 0.5847(6) 0.3994(4) 0.031(2) Uani 1 1 d . . . . .
C46 C 0.8071(8) 0.2818(6) 0.4863(4) 0.032(2) Uani 1 1 d . . . . .
H46 H 0.828275 0.260122 0.515613 0.039 Uiso 1 1 calc R . . . .
C79 C 0.0580(9) 0.5821(6) 0.2801(4) 0.034(2) Uani 1 1 d . . . . .
C81 C 0.0795(9) 0.4517(6) 0.3094(4) 0.034(2) Uani 1 1 d . . . . .
F23 F 0.6599(9) 0.4816(6) 0.2739(5) 0.092(3) Uani 1 1 d . U . . .
C97 C 0.5042(8) 0.2402(6) 0.3987(4) 0.031(2) Uani 1 1 d . . . . .
H97 H 0.514883 0.281313 0.378135 0.037 Uiso 1 1 calc R . . . .
C38 C 0.6926(9) 0.6809(6) 0.3460(5) 0.036(2) Uani 1 1 d . . . . .
H38 H 0.676032 0.709212 0.318399 0.043 Uiso 1 1 calc R . . . .
C9 C 0.5248(8) 0.2962(5) 0.0392(4) 0.028(2) Uani 1 1 d . . . . .
H9 H 0.512709 0.253315 0.027885 0.034 Uiso 1 1 calc R . . . .
C2 C 0.6798(12) 0.0986(6) 0.2861(5) 0.047(3) Uani 1 1 d . . . . .
H2 H 0.691579 0.072033 0.315535 0.057 Uiso 1 1 calc R . . . .
F14 F 0.2191(9) 1.0303(4) 0.1637(5) 0.087(3) Uani 1 1 d . . . . .
C57 C 0.9262(9) 0.5421(6) 0.1849(4) 0.033(2) Uani 1 1 d . . . . .
C10 C 0.5106(8) 0.3612(6) 0.0126(4) 0.029(2) Uani 1 1 d . . . . .
H10 H 0.487708 0.367617 -0.019241 0.035 Uiso 1 1 calc R . . . .
C21 C 0.2076(9) 0.6457(6) 0.0121(4) 0.033(2) Uani 1 1 d . . . . .
H21 H 0.197249 0.619687 -0.015325 0.039 Uiso 1 1 calc R . . . .
C60 C 0.8602(9) 0.6506(6) 0.1691(5) 0.037(2) Uani 1 1 d . . . . .
H60 H 0.814932 0.688923 0.170442 0.044 Uiso 1 1 calc R . . . .
C85 C 0.1729(10) 0.4098(6) 0.3005(4) 0.037(3) Uani 1 1 d . . . . .
H85 H 0.240305 0.422581 0.280799 0.045 Uiso 1 1 calc R . . . .
C32 C 0.4395(8) 0.6885(5) 0.4107(4) 0.026(2) Uani 1 1 d . . . . .
C29 C 0.3691(8) 0.8182(5) 0.2952(4) 0.029(2) Uani 1 1 d . . . . .
C33 C 0.4722(8) 0.7045(5) 0.4591(4) 0.027(2) Uani 1 1 d . . . . .
H33 H 0.481538 0.748186 0.469678 0.032 Uiso 1 1 calc R . . . .
C93 C 0.4065(8) 0.2296(6) 0.4336(4) 0.028(2) Uani 1 1 d . . . . .
C96 C 0.5691(9) 0.1324(5) 0.4224(5) 0.034(2) Uani 1 1 d . . . . .
H96 H 0.623994 0.099501 0.418543 0.040 Uiso 1 1 calc R . . . .
C34 C 0.4876(8) 0.6400(6) 0.4879(4) 0.028(2) Uani 1 1 d . . . . .
H34 H 0.508506 0.634902 0.520339 0.034 Uiso 1 1 calc R . . . .
C53 C 0.9525(8) 0.3417(5) 0.2359(4) 0.028(2) Uani 1 1 d . . . . .
C7 C 0.5837(8) 0.2601(5) 0.1258(4) 0.028(2) Uani 1 1 d . . . . .
C19 C 0.2569(8) 0.5419(5) 0.0652(4) 0.028(2) Uani 1 1 d . . . . .
C13 C 0.3159(9) 0.3953(6) 0.1494(4) 0.035(2) Uani 1 1 d . . . . .
H13 H 0.336460 0.425156 0.172018 0.042 Uiso 1 1 calc R . . . .
C56 C 0.9363(8) 0.4719(6) 0.2015(4) 0.028(2) Uani 1 1 d . . . . .
C50 C 0.9516(9) 0.2107(6) 0.2815(5) 0.035(2) Uani 1 1 d . . . . .
H50 H 0.952120 0.166162 0.296672 0.042 Uiso 1 1 calc R . . . .
F7 F 0.7099(10) 0.7762(5) 0.2352(4) 0.089(3) Uani 1 1 d . . . . .
C14 C 0.3150(9) 0.3242(7) 0.1561(4) 0.038(3) Uani 1 1 d . . . . .
H14 H 0.335056 0.298374 0.184068 0.045 Uiso 1 1 calc R . . . .
C40 C 0.7425(8) 0.6451(5) 0.4248(4) 0.029(2) Uani 1 1 d . . . . .
H40 H 0.763086 0.645176 0.457280 0.034 Uiso 1 1 calc R . . . .
C12 C 0.5680(9) 0.3840(5) 0.0887(4) 0.030(2) Uani 1 1 d . . . . .
H12 H 0.588675 0.407093 0.115287 0.036 Uiso 1 1 calc R . . . .
C43 C 0.7436(8) 0.4572(6) 0.4310(4) 0.030(2) Uani 1 1 d . . . . .
F11 F 0.6305(10) 0.9009(5) 0.2560(4) 0.085(3) Uani 1 1 d . . . . .
F3 F 0.8058(9) -0.0322(5) 0.5479(5) 0.103(4) Uani 1 1 d . . . . .
C31 C 0.4171(8) 0.7364(6) 0.3709(4) 0.032(2) Uani 1 1 d . . . . .
C42 C 0.7361(8) 0.5149(6) 0.4174(4) 0.029(2) Uani 1 1 d . . . . .
C5 C 0.6280(8) 0.1765(5) 0.2019(4) 0.031(2) Uani 1 1 d . . . . .
C68 C 0.6632(9) 0.7122(6) 0.0634(4) 0.031(2) Uani 1 1 d . . . . .
F15 F 0.3611(10) 1.0251(5) 0.0711(5) 0.095(4) Uani 1 1 d . . . . .
F10 F 0.8300(9) 0.8888(6) 0.2052(5) 0.089(3) Uani 1 1 d . . . . .
C18 C 0.2680(8) 0.4837(6) 0.0799(4) 0.031(2) Uani 1 1 d . . . . .
C84 C 0.1451(11) 0.3430(6) 0.3274(4) 0.038(3) Uani 1 1 d . . . . .
H84 H 0.191090 0.305200 0.327522 0.045 Uiso 1 1 calc R . . . .
C80 C 0.0702(8) 0.5219(6) 0.2947(4) 0.032(2) Uani 1 1 d . . . . .
C16 C 0.2585(8) 0.3550(5) 0.0787(4) 0.031(2) Uani 1 1 d . . . . .
H16 H 0.235750 0.352751 0.047004 0.037 Uiso 1 1 calc R . . . .
F5 F 0.7838(9) 0.0788(6) 0.6048(4) 0.091(3) Uani 1 1 d . . . . .
C95 C 0.4745(9) 0.1184(6) 0.4571(5) 0.037(3) Uani 1 1 d . . . . .
H95 H 0.466123 0.076389 0.476469 0.044 Uiso 1 1 calc R . . . .
C55 C 0.9472(10) 0.4111(6) 0.2162(5) 0.039(3) Uani 1 1 d . . . . .
C92 C 0.3284(8) 0.2842(6) 0.4370(4) 0.032(2) Uani 1 1 d . . . . .
C67 C 0.7142(8) 0.6599(6) 0.0659(4) 0.030(2) Uani 1 1 d . . . . .
C71 C 0.5254(9) 0.8813(6) 0.0448(5) 0.036(2) Uani 1 1 d . . . . .
H71 H 0.536074 0.924549 0.027303 0.043 Uiso 1 1 calc R . . . .
C58 C 1.0074(9) 0.5775(6) 0.1466(5) 0.038(3) Uani 1 1 d . . . . .
H58 H 1.074526 0.560260 0.130583 0.045 Uiso 1 1 calc R . . . .
C70 C 0.6097(9) 0.8321(5) 0.0366(5) 0.037(3) Uani 1 1 d . . . . .
H70 H 0.675315 0.841057 0.013498 0.045 Uiso 1 1 calc R . . . .
C28 C 0.3752(11) 0.8887(6) 0.2936(5) 0.046(3) Uani 1 1 d . . . . .
H28 H 0.398947 0.910558 0.319922 0.055 Uiso 1 1 calc R . . . .
C30 C 0.3946(9) 0.7739(6) 0.3375(4) 0.034(2) Uani 1 1 d . . . . .
C76 C -0.0427(9) 0.6926(6) 0.2748(4) 0.036(2) Uani 1 1 d . . . . .
H76 H -0.102627 0.675914 0.299107 0.043 Uiso 1 1 calc R . . . .
C59 C 0.9648(10) 0.6445(6) 0.1377(5) 0.043(3) Uani 1 1 d . . . . .
H59 H 1.000632 0.679036 0.114693 0.051 Uiso 1 1 calc R . . . .
C39 C 0.7252(9) 0.7034(6) 0.3941(5) 0.037(2) Uani 1 1 d . . . . .
H39 H 0.732723 0.748570 0.402075 0.045 Uiso 1 1 calc R . . . .
C82 C -0.0040(10) 0.4104(7) 0.3423(5) 0.045(3) Uani 1 1 d . . . . .
H82 H -0.074777 0.424567 0.354723 0.054 Uiso 1 1 calc R . . . .
C6 C 0.6038(8) 0.2201(5) 0.1596(5) 0.031(2) Uani 1 1 d . . . . .
C15 C 0.2783(8) 0.2970(6) 0.1130(5) 0.034(2) Uani 1 1 d . . . . .
H15 H 0.268999 0.250966 0.108087 0.041 Uiso 1 1 calc R . . . .
C94 C 0.3896(9) 0.1663(6) 0.4640(5) 0.035(2) Uani 1 1 d . . . . .
H94 H 0.324742 0.157021 0.487598 0.042 Uiso 1 1 calc R . . . .
C27 C 0.3444(12) 0.9267(6) 0.2509(5) 0.048(3) Uani 1 1 d . . . . .
H27 H 0.344708 0.974383 0.249809 0.057 Uiso 1 1 calc R . . . .
F9 F 0.7656(10) 0.8166(6) 0.1344(4) 0.095(4) Uani 1 1 d . . . . .
C91 C 0.2734(9) 0.3347(7) 0.4363(4) 0.036(3) Uani 1 1 d . . . . .
C51 C 1.0424(10) 0.2363(7) 0.2453(5) 0.041(3) Uani 1 1 d . . . . .
H51 H 1.102679 0.208032 0.236236 0.050 Uiso 1 1 calc R . . . .
C64 C 0.8989(13) 0.5097(7) 0.0570(5) 0.051(4) Uani 1 1 d . . . . .
H64 H 0.962050 0.485168 0.044864 0.061 Uiso 1 1 calc R . . . .
F21 F 0.6513(11) 0.3768(7) 0.2121(5) 0.102(4) Uani 1 1 d . U . . .
F18 F 0.3002(13) 1.1497(5) 0.1756(5) 0.113(5) Uani 1 1 d . . . . .
F8 F 0.5647(8) 0.8268(7) 0.1848(5) 0.096(4) Uani 1 1 d . . . . .
C75 C -0.0436(9) 0.7555(7) 0.2544(5) 0.040(3) Uani 1 1 d . . . . .
H75 H -0.104371 0.782865 0.264907 0.048 Uiso 1 1 calc R . . . .
C4 C 0.6236(11) 0.1053(6) 0.2031(5) 0.044(3) Uani 1 1 d . . . . .
H4 H 0.599696 0.082951 0.177090 0.053 Uiso 1 1 calc R . . . .
F20 F 0.4435(10) 0.3653(7) 0.2580(5) 0.112(4) Uani 1 1 d . U . . .
F16 F 0.2285(11) 1.1312(6) 0.0866(5) 0.107(4) Uani 1 1 d . . . . .
F6 F 0.6406(10) 0.1301(5) 0.5521(6) 0.109(4) Uani 1 1 d . . . . .
C66 C 0.7705(10) 0.5974(7) 0.0669(4) 0.039(3) Uani 1 1 d . . . . .
C52 C 1.0445(9) 0.2988(6) 0.2239(4) 0.036(2) Uani 1 1 d . . . . .
H52 H 1.106389 0.315064 0.200840 0.044 Uiso 1 1 calc R . . . .
C83 C 0.0388(9) 0.3456(7) 0.3526(5) 0.043(3) Uani 1 1 d . . . . .
H83 H 0.001138 0.309814 0.373309 0.051 Uiso 1 1 calc R . . . .
C65 C 0.8789(13) 0.5763(9) 0.0393(5) 0.064(5) Uani 1 1 d . . . . .
H65 H 0.926128 0.603245 0.014224 0.077 Uiso 1 1 calc R . . . .
C62 C 0.7290(11) 0.5373(7) 0.1014(5) 0.046(3) Uani 1 1 d . . . . .
H62 H 0.660902 0.534158 0.123328 0.055 Uiso 1 1 calc R . . . .
F22 F 0.5247(12) 0.4864(8) 0.2073(5) 0.114(4) Uani 1 1 d . U . . .
C87 C 0.1451(15) 0.5031(9) 0.4177(6) 0.067(4) Uani 1 1 d . U . . .
H87 H 0.141467 0.548610 0.405089 0.080 Uiso 1 1 calc R . . . .
C63 C 0.8102(12) 0.4836(6) 0.0960(5) 0.048(3) Uani 1 1 d . . . . .
H63 H 0.805604 0.440774 0.114301 0.058 Uiso 1 1 calc R . . . .
C90 C 0.2106(11) 0.3920(7) 0.4372(5) 0.045(3) Uani 1 1 d . . . . .
N9 N 0.8384(10) 0.0865(7) 0.3781(6) 0.079(5) Uani 1 1 d . . . . .
F24 F 0.4583(12) 0.4917(9) 0.3057(6) 0.129(5) Uani 1 1 d . U . . .
F12 F 0.6867(15) 0.9394(6) 0.1546(5) 0.128(6) Uani 1 1 d . . . . .
C89 C 0.0920(12) 0.3998(8) 0.4612(5) 0.054(3) Uani 1 1 d . U . . .
H89 H 0.048510 0.365876 0.481245 0.065 Uiso 1 1 calc R . . . .
C3 C 0.6564(16) 0.0693(6) 0.2448(6) 0.067(5) Uani 1 1 d . . . . .
H3 H 0.662611 0.021734 0.243975 0.080 Uiso 1 1 calc R . . . .
C86 C 0.2457(14) 0.4586(7) 0.4076(6) 0.059(4) Uani 1 1 d . . . . .
H86 H 0.313540 0.470118 0.387731 0.070 Uiso 1 1 calc R . . . .
F13 F 0.4267(11) 1.0435(8) 0.1572(6) 0.133(6) Uani 1 1 d . . . . .
C88 C 0.0582(17) 0.4665(11) 0.4484(6) 0.086(7) Uani 1 1 d . . . . .
H88 H -0.011440 0.483730 0.458788 0.103 Uiso 1 1 calc R . . . .
C98 C 0.8890(13) 0.0529(8) 0.3924(6) 0.058(4) Uani 1 1 d . . . . .
C99 C 0.9648(14) 0.0034(8) 0.4138(8) 0.082(6) Uani 1 1 d . . . . .
H99A H 0.970393 -0.038273 0.395580 0.124 Uiso 1 1 calc GR . . . .
H99B H 0.937670 -0.006624 0.451007 0.124 Uiso 1 1 calc GR . . . .
H99C H 1.034649 0.023730 0.408486 0.124 Uiso 1 1 calc GR . . . .
Sb4B Sb 0.5374(4) 0.4277(3) 0.2805(2) 0.0878(15) Uani 0.5 1 d . . P A 2

loop_
_atom_site_aniso_label
_atom_site_aniso_U_11
_atom_site_aniso_U_22
_atom_site_aniso_U_33
_atom_site_aniso_U_23
_atom_site_aniso_U_13
_atom_site_aniso_U_12
Pd2 0.0201(3) 0.0155(3) 0.0290(4) 0.0063(2) -0.0058(3) -0.0010(2)
Pd1 0.0191(3) 0.0180(3) 0.0331(4) 0.0103(3) -0.0048(3) -0.0015(2)
Sb1 0.0482(5) 0.0496(5) 0.0559(5) 0.0009(4) -0.0087(4) -0.0011(4)
Sb2 0.0689(7) 0.0465(5) 0.0651(6) -0.0072(4) -0.0207(5) 0.0046(4)
Sb3 0.0908(8) 0.0344(5) 0.0865(7) 0.0117(4) -0.0342(6) -0.0115(5)
Sb4A 0.0289(10) 0.0421(12) 0.0350(10) 0.0053(8) -0.0037(8) 0.0008(8)
Fe3 0.0159(7) 0.0259(7) 0.0222(7) 0.0017(5) -0.0040(6) 0.0005(5)
Fe1 0.0161(7) 0.0248(7) 0.0249(7) -0.0019(6) -0.0044(6) 0.0004(5)
Fe2 0.0209(7) 0.0327(8) 0.0206(7) -0.0022(6) -0.0029(6) 0.0018(6)
Fe4 0.0275(8) 0.0467(10) 0.0197(8) -0.0030(7) -0.0051(6) 0.0109(7)
N5 0.019(4) 0.024(4) 0.031(4) 0.007(3) -0.005(3) 0.000(3)
N2 0.023(4) 0.021(4) 0.033(4) 0.010(3) -0.004(3) 0.005(3)
N6 0.030(4) 0.031(4) 0.018(4) 0.008(3) -0.008(3) -0.009(3)
N3 0.029(5) 0.022(4) 0.042(5) 0.013(3) -0.019(4) 0.007(3)
N1 0.030(5) 0.025(4) 0.041(5) 0.008(4) -0.008(4) -0.004(3)
N8 0.021(4) 0.028(4) 0.032(4) 0.008(3) -0.009(3) 0.001(3)
N7 0.030(4) 0.013(4) 0.033(4) 0.003(3) -0.013(4) 0.009(3)
N4 0.018(4) 0.026(4) 0.037(5) 0.015(3) -0.004(3) -0.004(3)
C69 0.030(5) 0.024(5) 0.024(5) 0.006(4) -0.010(4) -0.004(4)
F2 0.054(5) 0.084(7) 0.082(6) 0.012(5) 0.003(5) -0.020(5)
C24 0.019(5) 0.039(6) 0.027(5) -0.003(4) -0.002(4) -0.008(4)
F4 0.064(6) 0.101(8) 0.067(6) 0.002(5) 0.003(5) -0.030(6)
C48 0.019(4) 0.025(5) 0.029(5) 0.006(4) -0.003(4) 0.000(4)
C78 0.019(4) 0.024(5) 0.027(5) 0.001(4) -0.006(4) -0.007(4)
C36 0.019(5) 0.043(6) 0.026(5) -0.006(4) -0.007(4) -0.003(4)
C17 0.021(5) 0.030(5) 0.024(5) 0.000(4) 0.001(4) 0.000(4)
C37 0.028(5) 0.045(6) 0.014(4) 0.009(4) 0.002(4) 0.005(4)
C26 0.072(8) 0.010(4) 0.042(6) 0.007(4) -0.027(6) -0.003(5)
C1 0.034(5) 0.014(4) 0.039(6) 0.006(4) -0.011(5) 0.005(4)
C8 0.029(5) 0.023(5) 0.027(5) -0.008(4) -0.008(4) 0.004(4)
C20 0.015(4) 0.025(5) 0.035(5) 0.007(4) -0.002(4) 0.001(3)
C22 0.027(5) 0.036(6) 0.030(5) 0.007(4) -0.013(4) 0.005(4)
C54 0.022(5) 0.023(5) 0.037(5) 0.004(4) -0.001(4) -0.003(4)
C74 0.023(5) 0.032(5) 0.036(6) -0.008(4) -0.010(4) 0.011(4)
C73 0.025(5) 0.024(5) 0.025(5) 0.004(4) -0.009(4) 0.001(4)
C44 0.018(4) 0.017(4) 0.037(5) 0.009(4) -0.002(4) 0.000(3)
F1 0.088(7) 0.078(6) 0.060(5) 0.017(5) -0.027(5) -0.030(5)
C72 0.029(5) 0.015(4) 0.047(6) 0.015(4) -0.021(5) -0.011(4)
C77 0.021(5) 0.034(5) 0.024(5) -0.001(4) -0.003(4) -0.009(4)
C25 0.034(5) 0.012(4) 0.035(5) 0.005(4) -0.005(4) 0.008(4)
C23 0.028(5) 0.035(6) 0.031(5) 0.009(4) 0.002(4) 0.010(4)
C11 0.036(6) 0.032(5) 0.021(5) 0.000(4) 0.007(4) -0.005(4)
F19 0.075(6) 0.081(6) 0.099(6) 0.026(5) -0.051(5) 0.003(5)
C61 0.054(7) 0.044(7) 0.021(5) -0.006(4) -0.003(5) -0.014(5)
C47 0.022(5) 0.027(5) 0.026(5) 0.011(4) 0.004(4) 0.005(4)
C45 0.022(5) 0.055(7) 0.018(5) -0.004(4) -0.008(4) 0.007(4)
C35 0.028(5) 0.032(5) 0.024(5) 0.004(4) 0.001(4) 0.004(4)
F17 0.125(9) 0.064(6) 0.084(7) 0.027(5) -0.031(7) -0.042(6)
C41 0.018(5) 0.043(6) 0.028(5) 0.000(4) -0.002(4) 0.007(4)
C46 0.026(5) 0.042(6) 0.026(5) 0.007(4) -0.003(4) 0.008(4)
C79 0.033(6) 0.040(6) 0.029(5) 0.013(4) -0.006(4) -0.018(5)
C81 0.035(6) 0.041(6) 0.028(5) 0.012(4) -0.015(5) -0.014(5)
F23 0.085(6) 0.081(6) 0.110(7) -0.015(5) -0.018(5) -0.032(5)
C97 0.022(5) 0.042(6) 0.031(5) 0.008(4) -0.014(4) -0.005(4)
C38 0.025(5) 0.037(6) 0.042(6) 0.015(5) -0.002(5) 0.007(4)
C9 0.022(5) 0.027(5) 0.038(6) -0.003(4) -0.011(4) 0.004(4)
C2 0.078(10) 0.016(5) 0.048(7) 0.009(5) -0.018(7) 0.000(5)
F14 0.095(8) 0.035(5) 0.131(9) 0.027(5) -0.031(7) -0.006(5)
C57 0.034(6) 0.031(5) 0.037(6) -0.001(4) -0.010(5) -0.015(4)
C10 0.023(5) 0.045(6) 0.022(5) 0.001(4) -0.009(4) -0.003(4)
C21 0.029(5) 0.050(7) 0.022(5) -0.007(4) -0.012(4) 0.007(5)
C60 0.034(6) 0.034(6) 0.047(7) -0.008(5) -0.017(5) -0.003(4)
C85 0.040(6) 0.045(7) 0.027(5) -0.004(5) -0.005(5) -0.012(5)
C32 0.026(5) 0.030(5) 0.023(5) 0.003(4) -0.007(4) 0.003(4)
C29 0.025(5) 0.022(5) 0.038(6) 0.000(4) -0.008(4) 0.004(4)
C33 0.022(5) 0.034(5) 0.023(5) -0.006(4) 0.001(4) -0.003(4)
C93 0.025(5) 0.039(6) 0.024(5) 0.007(4) -0.012(4) -0.010(4)
C96 0.034(6) 0.013(4) 0.055(7) 0.009(4) -0.015(5) -0.006(4)
C34 0.017(4) 0.042(6) 0.025(5) 0.008(4) -0.006(4) -0.010(4)
C53 0.025(5) 0.033(5) 0.025(5) 0.008(4) -0.003(4) -0.011(4)
C7 0.026(5) 0.029(5) 0.030(5) -0.004(4) -0.005(4) 0.001(4)
C19 0.028(5) 0.032(6) 0.022(5) -0.007(4) -0.002(4) 0.011(4)
C13 0.040(6) 0.039(6) 0.027(5) -0.009(4) -0.004(5) 0.000(5)
C56 0.025(5) 0.038(6) 0.023(5) 0.003(4) -0.006(4) -0.021(4)
C50 0.029(5) 0.027(5) 0.046(6) 0.000(4) -0.001(5) -0.007(4)
F7 0.114(9) 0.061(6) 0.092(7) 0.029(5) -0.031(7) -0.022(6)
C14 0.025(5) 0.052(7) 0.032(6) 0.007(5) 0.001(4) 0.001(5)
C40 0.015(4) 0.037(6) 0.034(5) -0.002(4) -0.007(4) 0.006(4)
C12 0.035(6) 0.028(5) 0.031(5) -0.006(4) -0.014(4) -0.010(4)
C43 0.025(5) 0.034(6) 0.029(5) 0.006(4) 0.001(4) 0.003(4)
F11 0.109(9) 0.073(7) 0.073(6) -0.034(5) -0.016(6) 0.023(6)
F3 0.080(7) 0.065(6) 0.169(12) -0.004(7) -0.045(8) 0.041(6)
C31 0.017(4) 0.041(6) 0.036(6) -0.014(5) 0.000(4) -0.005(4)
C42 0.023(5) 0.036(6) 0.031(5) -0.007(4) -0.009(4) 0.002(4)
C5 0.024(5) 0.030(5) 0.039(6) 0.002(4) -0.006(4) -0.001(4)
C68 0.030(5) 0.034(6) 0.030(5) -0.001(4) -0.008(4) -0.002(4)
F15 0.114(9) 0.044(5) 0.124(9) -0.005(5) -0.019(8) -0.017(5)
F10 0.075(7) 0.087(8) 0.116(9) -0.002(6) -0.042(6) -0.026(6)
C18 0.020(5) 0.039(6) 0.036(6) -0.006(4) -0.006(4) 0.002(4)
C84 0.056(7) 0.029(5) 0.031(6) 0.000(4) -0.017(5) 0.002(5)
C80 0.029(5) 0.041(6) 0.026(5) 0.009(4) -0.009(4) -0.017(4)
C16 0.022(5) 0.029(5) 0.040(6) 0.007(4) -0.006(4) -0.001(4)
F5 0.084(7) 0.121(10) 0.078(7) -0.015(6) -0.031(6) -0.032(7)
C95 0.024(5) 0.033(6) 0.054(7) 0.016(5) -0.013(5) -0.013(4)
C55 0.040(6) 0.041(7) 0.037(6) 0.004(5) -0.008(5) -0.021(5)
C92 0.021(5) 0.047(6) 0.030(5) 0.006(5) -0.009(4) -0.011(5)
C67 0.022(5) 0.042(6) 0.031(5) -0.010(4) -0.017(4) 0.006(4)
C71 0.029(5) 0.035(6) 0.043(6) 0.021(5) -0.010(5) -0.008(4)
C58 0.027(5) 0.035(6) 0.049(7) 0.015(5) -0.009(5) -0.008(4)
C70 0.036(6) 0.026(5) 0.047(6) -0.002(5) 0.001(5) -0.021(4)
C28 0.056(8) 0.032(6) 0.052(7) -0.004(5) -0.015(6) -0.012(5)
C30 0.034(6) 0.033(6) 0.040(6) -0.001(5) -0.022(5) 0.010(4)
C76 0.028(5) 0.049(7) 0.029(5) 0.002(5) -0.008(4) -0.003(5)
C59 0.039(6) 0.031(6) 0.057(7) 0.028(5) -0.018(6) -0.008(5)
C39 0.031(6) 0.024(5) 0.056(7) 0.003(5) -0.010(5) 0.005(4)
C82 0.032(6) 0.045(7) 0.055(7) 0.017(6) -0.010(6) -0.008(5)
C6 0.024(5) 0.022(5) 0.052(6) -0.007(4) -0.012(5) -0.004(4)
C15 0.021(5) 0.027(5) 0.051(7) 0.006(5) -0.003(5) -0.003(4)
C94 0.027(5) 0.033(6) 0.044(6) 0.009(5) -0.007(5) -0.018(4)
C27 0.066(9) 0.017(5) 0.059(8) -0.003(5) -0.009(7) 0.002(5)
F9 0.092(8) 0.106(9) 0.088(7) -0.038(7) -0.016(6) 0.031(7)
C91 0.033(6) 0.060(8) 0.015(5) 0.002(4) -0.008(4) -0.005(5)
C51 0.029(6) 0.047(7) 0.049(7) -0.007(5) -0.009(5) 0.012(5)
C64 0.068(9) 0.039(7) 0.052(8) -0.020(6) -0.027(7) 0.026(6)
F21 0.109(7) 0.103(7) 0.096(6) -0.021(6) -0.021(6) -0.010(6)
F18 0.197(15) 0.051(6) 0.089(7) 0.003(5) -0.025(9) -0.038(7)
F8 0.061(6) 0.128(10) 0.109(8) -0.047(8) -0.024(6) -0.010(6)
C75 0.018(5) 0.054(7) 0.048(7) -0.021(6) -0.004(5) 0.000(5)
C4 0.059(8) 0.023(5) 0.056(7) -0.003(5) -0.026(6) -0.003(5)
F20 0.082(6) 0.127(8) 0.142(8) -0.007(7) -0.058(6) -0.017(6)
F16 0.115(10) 0.087(8) 0.128(10) 0.013(7) -0.053(9) 0.021(7)
F6 0.086(8) 0.054(6) 0.192(13) -0.025(7) -0.034(9) 0.030(5)
C66 0.036(6) 0.054(7) 0.028(5) -0.010(5) -0.006(5) 0.002(5)
C52 0.031(6) 0.044(6) 0.032(6) -0.002(5) -0.001(5) -0.008(5)
C83 0.030(6) 0.047(7) 0.052(7) 0.019(6) -0.016(5) -0.013(5)
C65 0.061(9) 0.104(13) 0.020(6) -0.010(6) 0.001(6) 0.049(9)
C62 0.053(8) 0.044(7) 0.052(7) -0.006(5) -0.037(6) 0.003(6)
F22 0.119(8) 0.135(8) 0.090(6) -0.023(6) -0.019(6) 0.002(7)
C87 0.085(8) 0.067(7) 0.064(7) -0.023(6) -0.048(7) 0.026(6)
C63 0.071(9) 0.032(6) 0.050(7) -0.006(5) -0.030(7) 0.011(6)
C90 0.059(8) 0.046(7) 0.033(6) -0.008(5) -0.015(6) 0.031(6)
N9 0.044(7) 0.061(8) 0.118(12) 0.056(8) -0.009(7) 0.016(6)
F24 0.106(8) 0.165(9) 0.116(8) -0.067(7) -0.010(6) 0.021(7)
F12 0.234(18) 0.065(7) 0.093(8) 0.026(6) -0.056(10) -0.018(9)
C89 0.051(6) 0.075(7) 0.036(6) -0.002(5) -0.007(5) 0.024(6)
C3 0.112(14) 0.019(6) 0.076(10) -0.006(6) -0.037(10) 0.021(7)
C86 0.087(11) 0.043(7) 0.062(9) -0.013(6) -0.051(9) 0.018(7)
F13 0.096(9) 0.135(12) 0.179(13) 0.075(10) -0.076(10) -0.034(8)
C88 0.085(13) 0.129(17) 0.046(9) -0.030(10) -0.022(9) 0.065(13)
C98 0.059(9) 0.046(8) 0.073(10) 0.011(7) -0.026(8) 0.009(7)
C99 0.074(12) 0.049(9) 0.142(17) -0.001(10) -0.066(12) 0.024(8)
Sb4B 0.065(3) 0.0545(17) 0.154(5) 0.007(3) -0.049(3) 0.0046(17)

loop_
_atom_type_symbol
_atom_type_description
_atom_type_scat_dispersion_real
_atom_type_scat_dispersion_imag
_atom_type_scat_source
C C 0.0181 0.0091 'International Tables Vol C Tables 4.2.6.8 and 6.1.1.4'
H H 0.0000 0.0000 'International Tables Vol C Tables 4.2.6.8 and 6.1.1.4'
F F 0.0727 0.0534 'International Tables Vol C Tables 4.2.6.8 and 6.1.1.4'
Fe Fe -1.1336 3.1974 'International Tables Vol C Tables 4.2.6.8 and 6.1.1.4'
N N 0.0311 0.0180 'International Tables Vol C Tables 4.2.6.8 and 6.1.1.4'
Pd Pd 0.1215 3.9337 'International Tables Vol C Tables 4.2.6.8 and 6.1.1.4'
Sb Sb -0.0562 5.8946 'International Tables Vol C Tables 4.2.6.8 and 6.1.1.4'

loop_
_geom_angle_atom_site_label_1
_geom_angle_atom_site_label_2
_geom_angle_atom_site_label_3
_geom_angle
N5 Pd2 N6 87.4(3)
N5 Pd2 N8 92.0(3)
N5 Pd2 N7 175.4(3)
N6 Pd2 N7 90.7(3)
N8 Pd2 N6 174.5(3)
N8 Pd2 N7 89.5(3)
N2 Pd1 N1 89.5(4)
N2 Pd1 N4 91.3(3)
N3 Pd1 N2 176.0(3)
N3 Pd1 N1 91.7(4)
N3 Pd1 N4 87.3(3)
N1 Pd1 N4 175.7(3)
F2 Sb1 F4 178.8(5)
F2 Sb1 F3 90.5(5)
F2 Sb1 F5 90.3(5)
F2 Sb1 F6 89.5(6)
F4 Sb1 F3 90.5(6)
F1 Sb1 F2 91.2(4)
F1 Sb1 F4 89.4(4)
F1 Sb1 F3 88.7(5)
F1 Sb1 F5 178.5(4)
F1 Sb1 F6 89.8(5)
F5 Sb1 F4 89.2(5)
F5 Sb1 F3 91.0(6)
F5 Sb1 F6 90.6(6)
F6 Sb1 F4 89.5(6)
F6 Sb1 F3 178.4(6)
F11 Sb2 F7 89.1(5)
F11 Sb2 F8 91.3(5)
F10 Sb2 F7 90.4(5)
F10 Sb2 F11 88.4(5)
F10 Sb2 F8 177.4(6)
F9 Sb2 F7 88.8(5)
F9 Sb2 F11 177.9(5)
F9 Sb2 F10 91.1(5)
F9 Sb2 F8 89.1(5)
F8 Sb2 F7 87.0(6)
F12 Sb2 F7 179.8(7)
F12 Sb2 F11 90.9(6)
F12 Sb2 F10 89.4(6)
F12 Sb2 F9 91.1(6)
F12 Sb2 F8 93.2(7)
F17 Sb3 F14 179.1(5)
F17 Sb3 F15 88.1(5)
F17 Sb3 F16 87.4(6)
F17 Sb3 F13 91.5(6)
F15 Sb3 F14 91.6(5)
F15 Sb3 F16 89.6(6)
F18 Sb3 F17 90.2(5)
F18 Sb3 F14 90.1(5)
F18 Sb3 F15 176.8(6)
F18 Sb3 F16 93.1(6)
F18 Sb3 F13 89.3(7)
F16 Sb3 F14 91.8(5)
F13 Sb3 F14 89.3(5)
F13 Sb3 F15 88.1(7)
F13 Sb3 F16 177.4(7)
F19 Sb4A F23 88.1(5)
F19 Sb4A F20 89.7(6)
F19 Sb4A F22 174.6(6)
F19 Sb4A F24 106.5(6)
F23 Sb4A F22 89.7(6)
F23 Sb4A F24 79.6(6)
F21 Sb4A F19 84.2(6)
F21 Sb4A F23 94.2(6)
F21 Sb4A F20 93.6(6)
F21 Sb4A F22 91.0(6)
F21 Sb4A F24 167.3(7)
F20 Sb4A F23 171.6(6)
F20 Sb4A F22 93.2(6)
F20 Sb4A F24 93.3(7)
F22 Sb4A F24 78.0(6)
C36 Fe3 C38 119.8(4)
C36 Fe3 C32 40.3(4)
C36 Fe3 C34 68.5(4)
C36 Fe3 C39 156.2(4)
C37 Fe3 C36 107.1(4)
C37 Fe3 C35 120.8(4)
C37 Fe3 C41 41.8(4)
C37 Fe3 C38 40.4(4)
C37 Fe3 C32 123.5(4)
C37 Fe3 C33 161.1(4)
C37 Fe3 C34 155.9(4)
C37 Fe3 C39 69.4(5)
C35 Fe3 C36 40.7(4)
C35 Fe3 C38 155.1(5)
C35 Fe3 C32 68.6(4)
C35 Fe3 C34 40.5(4)
C35 Fe3 C39 161.4(5)
C41 Fe3 C36 125.5(4)
C41 Fe3 C35 107.8(4)
C41 Fe3 C38 69.1(4)
C41 Fe3 C32 161.9(4)
C41 Fe3 C34 120.1(4)
C41 Fe3 C39 68.4(4)
C38 Fe3 C32 106.3(4)
C33 Fe3 C36 68.5(4)
C33 Fe3 C35 68.7(4)
C33 Fe3 C41 155.5(4)
C33 Fe3 C38 124.5(4)
C33 Fe3 C32 41.3(4)
C33 Fe3 C34 41.4(4)
C33 Fe3 C39 106.8(4)
C34 Fe3 C38 162.7(5)
C34 Fe3 C32 69.4(4)
C34 Fe3 C39 124.4(4)
C40 Fe3 C36 163.1(4)
C40 Fe3 C37 69.4(4)
C40 Fe3 C35 125.9(4)
C40 Fe3 C41 41.0(4)
C40 Fe3 C38 69.0(4)
C40 Fe3 C32 155.3(4)
C40 Fe3 C33 120.1(4)
C40 Fe3 C34 107.6(4)
C40 Fe3 C39 39.5(4)
C39 Fe3 C38 42.3(5)
C39 Fe3 C32 120.7(4)
C17 Fe1 C8 164.9(4)
C17 Fe1 C11 107.9(4)
C17 Fe1 C14 68.5(4)
C17 Fe1 C12 126.5(4)
C17 Fe1 C15 68.3(4)
C8 Fe1 C12 42.0(4)
C8 Fe1 C15 118.0(4)
C11 Fe1 C8 69.4(4)
C11 Fe1 C12 40.6(4)
C11 Fe1 C15 165.9(4)
C9 Fe1 C17 153.0(4)
C9 Fe1 C8 41.3(4)
C9 Fe1 C11 69.6(4)
C9 Fe1 C14 126.7(5)
C9 Fe1 C12 70.0(4)
C9 Fe1 C16 118.9(4)
C9 Fe1 C15 107.4(4)
C10 Fe1 C17 119.2(4)
C10 Fe1 C8 69.1(4)
C10 Fe1 C11 41.1(4)
C10 Fe1 C9 41.2(4)
C10 Fe1 C14 165.5(5)
C10 Fe1 C12 69.0(4)
C10 Fe1 C16 108.3(4)
C10 Fe1 C15 127.9(4)
C13 Fe1 C17 41.6(4)
C13 Fe1 C8 125.6(4)
C13 Fe1 C11 118.6(4)
C13 Fe1 C9 163.7(4)
C13 Fe1 C10 153.7(5)
C13 Fe1 C14 39.9(5)
C13 Fe1 C12 106.3(4)
C13 Fe1 C16 68.8(5)
C13 Fe1 C15 68.2(5)
C14 Fe1 C8 106.6(4)
C14 Fe1 C11 151.9(5)
C14 Fe1 C12 117.7(4)
C14 Fe1 C15 40.8(5)
C12 Fe1 C15 152.6(4)
C16 Fe1 C17 40.1(4)
C16 Fe1 C8 153.1(4)
C16 Fe1 C11 127.4(4)
C16 Fe1 C14 68.8(4)
C16 Fe1 C12 164.2(4)
C16 Fe1 C15 41.1(4)
C61 Fe2 C60 42.0(5)
C61 Fe2 C64 150.5(5)
C61 Fe2 C66 127.4(5)
C61 Fe2 C65 167.9(5)
C61 Fe2 C62 106.9(5)
C61 Fe2 C63 116.1(5)
C57 Fe2 C61 39.9(5)
C57 Fe2 C60 69.0(5)
C57 Fe2 C58 41.3(4)
C57 Fe2 C59 68.7(4)
C57 Fe2 C64 118.2(5)
C57 Fe2 C66 164.0(5)
C57 Fe2 C65 151.8(5)
C57 Fe2 C62 125.4(5)
C57 Fe2 C63 105.2(5)
C60 Fe2 C64 166.5(6)
C60 Fe2 C66 107.8(5)
C60 Fe2 C65 129.4(6)
C60 Fe2 C62 119.2(5)
C60 Fe2 C63 152.1(5)
C58 Fe2 C61 69.1(5)
C58 Fe2 C60 69.6(5)
C58 Fe2 C64 107.6(5)
C58 Fe2 C66 153.8(5)
C58 Fe2 C65 118.6(6)
C58 Fe2 C62 163.1(5)
C58 Fe2 C63 125.0(5)
C59 Fe2 C61 69.0(5)
C59 Fe2 C60 40.6(5)
C59 Fe2 C58 41.3(4)
C59 Fe2 C64 128.9(6)
C59 Fe2 C66 119.8(5)
C59 Fe2 C65 109.9(7)
C59 Fe2 C62 154.2(5)
C59 Fe2 C63 164.7(5)
C64 Fe2 C66 68.5(5)
C64 Fe2 C62 67.2(6)
C64 Fe2 C63 40.3(6)
C66 Fe2 C62 41.4(5)
C66 Fe2 C63 69.9(5)
C65 Fe2 C64 39.4(6)
C65 Fe2 C66 41.9(5)
C65 Fe2 C62 68.5(6)
C65 Fe2 C63 68.4(7)
C63 Fe2 C62 40.7(5)
C81 Fe4 C90 161.9(5)
C85 Fe4 C81 40.1(5)
C85 Fe4 C84 41.5(4)
C85 Fe4 C82 67.6(5)
C85 Fe4 C90 125.1(5)
C85 Fe4 C89 162.7(5)
C85 Fe4 C86 107.3(6)
C84 Fe4 C81 68.4(5)
C84 Fe4 C90 107.2(5)
C84 Fe4 C89 123.6(5)
C84 Fe4 C86 121.9(6)
C82 Fe4 C81 40.9(4)
C82 Fe4 C84 66.8(5)
C82 Fe4 C90 155.1(5)
C82 Fe4 C89 118.6(6)
C82 Fe4 C86 161.6(5)
C83 Fe4 C81 68.2(4)
C83 Fe4 C85 67.9(5)
C83 Fe4 C84 39.1(5)
C83 Fe4 C82 39.9(5)
C83 Fe4 C90 120.1(5)
C83 Fe4 C89 105.8(6)
C83 Fe4 C86 156.4(5)
C83 Fe4 C88 122.3(8)
C87 Fe4 C81 107.7(6)
C87 Fe4 C85 123.5(7)
C87 Fe4 C84 160.9(7)
C87 Fe4 C82 123.3(6)
C87 Fe4 C83 158.6(6)
C87 Fe4 C90 70.4(5)
C87 Fe4 C89 68.2(7)
C87 Fe4 C86 43.5(6)
C87 Fe4 C88 40.2(8)
C89 Fe4 C81 154.4(5)
C89 Fe4 C90 42.8(5)
C86 Fe4 C81 123.9(5)
C86 Fe4 C90 42.3(6)
C86 Fe4 C89 71.7(7)
C88 Fe4 C81 120.7(6)
C88 Fe4 C85 157.1(7)
C88 Fe4 C84 158.2(8)
C88 Fe4 C82 106.0(7)
C88 Fe4 C90 70.2(6)
C88 Fe4 C89 39.9(7)
C88 Fe4 C86 71.5(8)
C24 N5 Pd2 117.0(6)
C23 N5 Pd2 123.7(7)
C23 N5 C24 119.3(9)
C54 N2 Pd1 117.7(7)
C54 N2 C50 119.8(9)
C50 N2 Pd1 122.4(7)
C73 N6 Pd2 117.5(6)
C73 N6 C72 117.4(9)
C72 N6 Pd2 125.1(8)
C97 N3 Pd1 117.2(7)
C96 N3 Pd1 123.8(7)
C96 N3 C97 119.0(10)
C1 N1 Pd1 118.6(7)
C1 N1 C2 119.6(10)
C2 N1 Pd1 121.8(8)
C78 N8 Pd2 117.8(7)
C78 N8 C74 119.7(9)
C74 N8 Pd2 122.4(7)
C26 N7 Pd2 121.9(7)
C25 N7 Pd2 118.9(6)
C25 N7 C26 119.1(9)
C48 N4 Pd1 118.5(7)
C48 N4 C47 120.6(9)
C47 N4 Pd1 120.9(7)
C73 C69 C68 116.7(9)
C73 C69 C70 119.4(10)
C70 C69 C68 123.9(10)
N5 C24 C20 121.6(9)
N4 C48 C44 122.4(9)
N8 C78 C77 121.0(9)
C35 C36 Fe3 69.6(6)
C32 C36 Fe3 70.1(6)
C32 C36 C35 109.1(9)
C13 C17 Fe1 68.8(6)
C18 C17 Fe1 126.0(7)
C18 C17 C13 126.4(9)
C16 C17 Fe1 69.9(6)
C16 C17 C13 107.8(9)
C16 C17 C18 125.8(9)
C41 C37 Fe3 69.2(6)
C38 C37 Fe3 70.3(6)
C38 C37 C41 108.1(10)
C27 C26 N7 121.9(10)
N1 C1 C5 122.1(9)
C9 C8 Fe1 68.9(6)
C9 C8 C12 107.5(8)
C7 C8 Fe1 125.6(7)
C7 C8 C9 127.3(9)
C7 C8 C12 125.2(9)
C12 C8 Fe1 69.1(6)
C24 C20 C21 118.7(10)
C24 C20 C19 117.1(9)
C21 C20 C19 124.1(10)
C21 C22 C23 120.0(9)
N2 C54 C53 121.6(10)
N8 C74 C75 118.4(10)
C69 C73 N6 123.9(9)
C48 C44 C45 118.4(9)
C48 C44 C43 118.9(9)
C45 C44 C43 122.7(10)
C71 C72 N6 122.1(10)
C79 C77 C78 116.4(9)
C76 C77 C78 118.1(10)
C76 C77 C79 125.5(10)
N7 C25 C29 122.1(9)
N5 C23 C22 122.2(10)
C10 C11 Fe1 68.7(6)
C12 C11 Fe1 69.8(6)
C12 C11 C10 108.3(9)
C57 C61 Fe2 69.2(6)
C57 C61 C60 107.5(10)
C60 C61 Fe2 69.0(6)
N4 C47 C46 120.3(9)
C46 C45 C44 118.7(10)
C36 C35 Fe3 69.8(6)
C34 C35 Fe3 69.9(6)
C34 C35 C36 108.6(9)
C37 C41 Fe3 68.9(6)
C40 C41 Fe3 69.0(6)
C40 C41 C37 106.9(10)
C42 C41 Fe3 127.7(8)
C42 C41 C37 125.7(10)
C42 C41 C40 127.4(9)
C47 C46 C45 119.5(9)
C80 C79 C77 176.7(12)
C85 C81 Fe4 69.0(6)
C85 C81 C82 106.1(10)
C80 C81 Fe4 121.7(8)
C80 C81 C85 127.9(10)
C80 C81 C82 125.6(12)
C82 C81 Fe4 68.7(6)
N3 C97 C93 122.2(10)
C37 C38 Fe3 69.3(6)
C37 C38 C39 107.0(9)
C39 C38 Fe3 68.6(6)
C8 C9 Fe1 69.8(6)
C10 C9 Fe1 69.2(6)
C10 C9 C8 107.4(9)
C3 C2 N1 118.5(11)
C61 C57 Fe2 70.9(7)
C61 C57 C56 126.9(10)
C61 C57 C58 110.2(10)
C56 C57 Fe2 122.5(7)
C56 C57 C58 122.8(11)
C58 C57 Fe2 69.6(6)
C11 C10 Fe1 70.2(6)
C9 C10 Fe1 69.7(6)
C9 C10 C11 109.2(9)
C22 C21 C20 118.2(9)
C61 C60 Fe2 69.0(6)
C59 C60 Fe2 68.9(7)
C59 C60 C61 106.4(10)
C81 C85 Fe4 70.9(6)
C81 C85 C84 107.9(10)
C84 C85 Fe4 69.4(6)
C36 C32 Fe3 69.5(6)
C36 C32 C33 107.1(8)
C33 C32 Fe3 68.9(6)
C31 C32 Fe3 126.1(7)
C31 C32 C36 126.5(9)
C31 C32 C33 126.3(9)
C25 C29 C30 118.8(9)
C28 C29 C25 117.9(10)
C28 C29 C30 123.2(10)
C32 C33 Fe3 69.8(6)
C34 C33 Fe3 69.5(6)
C34 C33 C32 107.7(9)
C97 C93 C92 117.4(9)
C97 C93 C94 118.8(10)
C94 C93 C92 123.9(10)
N3 C96 C95 121.6(10)
C35 C34 Fe3 69.7(6)
C35 C34 C33 107.4(8)
C33 C34 Fe3 69.1(5)
C54 C53 C55 117.7(10)
C54 C53 C52 117.8(10)
C52 C53 C55 124.4(10)
C6 C7 C8 178.1(11)
C18 C19 C20 170.4(11)
C17 C13 Fe1 69.6(6)
C14 C13 Fe1 70.7(6)
C14 C13 C17 108.3(9)
C55 C56 C57 178.7(11)
N2 C50 C51 119.2(10)
C13 C14 Fe1 69.4(6)
C13 C14 C15 108.8(10)
C15 C14 Fe1 70.5(6)
C41 C40 Fe3 70.0(6)
C39 C40 Fe3 70.9(6)
C39 C40 C41 110.1(9)
C8 C12 Fe1 68.9(5)
C11 C12 Fe1 69.6(6)
C11 C12 C8 107.6(8)
C42 C43 C44 170.3(11)
C30 C31 C32 176.6(11)
C43 C42 C41 177.6(11)
C1 C5 C6 118.3(9)
C1 C5 C4 118.6(10)
C4 C5 C6 123.1(10)
C67 C68 C69 170.3(12)
C19 C18 C17 175.9(11)
C85 C84 Fe4 69.1(6)
C83 C84 Fe4 69.9(7)
C83 C84 C85 107.8(11)
C79 C80 C81 176.3(11)
C17 C16 Fe1 69.9(6)
C17 C16 C15 108.4(10)
C15 C16 Fe1 70.5(6)
C96 C95 C94 121.1(10)
C56 C55 C53 175.7(13)
C91 C92 C93 171.9(11)
C68 C67 C66 176.8(11)
C72 C71 C70 121.6(10)
C57 C58 Fe2 69.1(6)
C57 C58 C59 106.1(11)
C59 C58 Fe2 69.2(6)
C71 C70 C69 115.6(10)
C29 C28 C27 117.9(11)
C31 C30 C29 177.9(12)
C75 C76 C77 120.4(11)
C60 C59 Fe2 70.5(6)
C60 C59 C58 109.8(10)
C58 C59 Fe2 69.5(7)
C38 C39 Fe3 69.1(6)
C40 C39 Fe3 69.6(6)
C40 C39 C38 107.9(9)
C81 C82 Fe4 70.4(6)
C83 C82 Fe4 69.7(7)
C83 C82 C81 108.8(11)
C7 C6 C5 176.0(11)
C14 C15 Fe1 68.7(6)
C14 C15 C16 106.7(10)
C16 C15 Fe1 68.3(6)
C95 C94 C93 117.3(10)
C26 C27 C28 121.0(11)
C92 C91 C90 178.2(11)
C52 C51 C50 121.7(11)
C65 C64 Fe2 70.1(7)
C65 C64 C63 111.3(12)
C63 C64 Fe2 70.7(7)
C76 C75 C74 122.3(11)
C3 C4 C5 116.8(11)
C67 C66 Fe2 123.4(8)
C67 C66 C65 131.9(13)
C67 C66 C62 123.5(11)
C65 C66 Fe2 68.3(7)
C62 C66 Fe2 69.7(7)
C62 C66 C65 104.6(12)
C51 C52 C53 119.8(10)
C84 C83 Fe4 71.0(7)
C84 C83 C82 109.4(10)
C82 C83 Fe4 70.4(7)
C64 C65 Fe2 70.5(7)
C64 C65 C66 108.7(14)
C66 C65 Fe2 69.8(6)
C66 C62 Fe2 69.0(7)
C63 C62 Fe2 69.6(7)
C63 C62 C66 109.5(13)
C86 C87 Fe4 69.4(8)
C88 C87 Fe4 70.8(10)
C88 C87 C86 110.9(16)
C64 C63 Fe2 69.0(7)
C64 C63 C62 105.9(11)
C62 C63 Fe2 69.7(7)
C91 C90 Fe4 123.5(9)
C91 C90 C89 128.5(13)
C91 C90 C86 124.5(13)
C89 C90 Fe4 67.8(7)
C86 C90 Fe4 68.0(7)
C86 C90 C89 106.7(11)
C90 C89 Fe4 69.3(7)
C88 C89 Fe4 69.5(8)
C88 C89 C90 109.0(15)
C2 C3 C4 123.9(12)
C87 C86 Fe4 67.0(8)
C90 C86 Fe4 69.7(8)
C90 C86 C87 103.8(15)
C87 C88 Fe4 69.0(9)
C87 C88 C89 109.7(15)
C89 C88 Fe4 70.5(9)
N9 C98 C99 179(2)
F19 Sb4B F23 90.9(6)
F19 Sb4B F21 72.9(5)
F19 Sb4B F20 90.1(6)
F19 Sb4B F22 145.6(6)
F23 Sb4B F21 79.7(5)
F23 Sb4B F20 156.0(6)
F23 Sb4B F22 82.2(6)
F20 Sb4B F21 77.7(6)
F20 Sb4B F22 83.5(6)
F22 Sb4B F21 72.7(5)
F24 Sb4B F19 133.6(8)
F24 Sb4B F23 91.1(7)
F24 Sb4B F21 152.6(7)
F24 Sb4B F20 105.4(7)
F24 Sb4B F22 80.5(7)

loop_
_geom_bond_atom_site_label_1
_geom_bond_atom_site_label_2
_geom_bond_distance
Pd2 N5 2.014(8)
Pd2 N6 2.015(8)
Pd2 N8 2.015(8)
Pd2 N7 2.033(8)
Pd1 N2 2.031(8)
Pd1 N3 2.016(9)
Pd1 N1 2.040(9)
Pd1 N4 2.043(9)
Sb1 F2 1.847(9)
Sb1 F4 1.876(9)
Sb1 F1 1.844(9)
Sb1 F3 1.893(9)
Sb1 F5 1.855(9)
Sb1 F6 1.858(10)
Sb2 F7 1.910(9)
Sb2 F11 1.872(9)
Sb2 F10 1.871(9)
Sb2 F9 1.841(10)
Sb2 F8 1.889(10)
Sb2 F12 1.823(11)
Sb3 F17 1.852(10)
Sb3 F14 1.879(10)
Sb3 F15 1.862(11)
Sb3 F18 1.840(11)
Sb3 F16 1.877(11)
Sb3 F13 1.858(12)
Sb4A F19 1.844(9)
Sb4A F23 1.871(10)
Sb4A F21 1.803(13)
Sb4A F20 1.852(12)
Sb4A F22 1.921(16)
Sb4A F24 2.069(14)
Fe3 C36 2.056(10)
Fe3 C37 2.049(10)
Fe3 C35 2.054(10)
Fe3 C41 2.052(10)
Fe3 C38 2.062(11)
Fe3 C32 2.064(10)
Fe3 C33 2.052(10)
Fe3 C34 2.056(10)
Fe3 C40 2.040(10)
Fe3 C39 2.057(11)
Fe1 C17 2.037(10)
Fe1 C8 2.050(10)
Fe1 C11 2.050(10)
Fe1 C9 2.037(10)
Fe1 C10 2.030(10)
Fe1 C13 2.026(11)
Fe1 C14 2.042(11)
Fe1 C12 2.053(10)
Fe1 C16 2.037(10)
Fe1 C15 2.066(10)
Fe2 C61 2.043(10)
Fe2 C57 2.020(11)
Fe2 C60 2.043(11)
Fe2 C58 2.026(11)
Fe2 C59 2.022(12)
Fe2 C64 2.056(12)
Fe2 C66 2.071(12)
Fe2 C65 2.050(12)
Fe2 C62 2.080(12)
Fe2 C63 2.079(13)
Fe4 C81 2.071(10)
Fe4 C85 2.047(11)
Fe4 C84 2.052(11)
Fe4 C82 2.049(12)
Fe4 C83 2.039(12)
Fe4 C87 2.022(16)
Fe4 C90 2.080(12)
Fe4 C89 2.059(13)
Fe4 C86 2.056(15)
Fe4 C88 2.046(15)
N5 C24 1.361(13)
N5 C23 1.329(13)
N2 C54 1.335(12)
N2 C50 1.363(14)
N6 C73 1.348(13)
N6 C72 1.366(12)
N3 C97 1.359(14)
N3 C96 1.349(12)
N1 C1 1.350(13)
N1 C2 1.368(14)
N8 C78 1.351(12)
N8 C74 1.381(13)
N7 C26 1.346(12)
N7 C25 1.335(13)
N4 C48 1.331(13)
N4 C47 1.349(13)
C69 C73 1.347(14)
C69 C68 1.430(15)
C69 C70 1.420(14)
C24 C20 1.402(14)
C48 C44 1.374(14)
C78 C77 1.416(13)
C36 C35 1.428(14)
C36 C32 1.421(15)
C17 C13 1.444(15)
C17 C18 1.434(15)
C17 C16 1.397(14)
C37 C41 1.465(14)
C37 C38 1.420(16)
C26 C27 1.319(17)
C1 C5 1.382(15)
C8 C9 1.442(13)
C8 C7 1.416(14)
C8 C12 1.469(13)
C20 C21 1.412(14)
C20 C19 1.436(14)
C22 C23 1.393(15)
C22 C21 1.380(16)
C54 C53 1.397(13)
C74 C75 1.410(16)
C44 C45 1.408(14)
C44 C43 1.449(14)
C72 C71 1.332(15)
C77 C79 1.410(15)
C77 C76 1.392(16)
C25 C29 1.400(15)
C11 C10 1.431(14)
C11 C12 1.422(15)
F19 Sb4B 1.754(10)
C61 C57 1.388(18)
C61 C60 1.465(16)
C47 C46 1.392(15)
C45 C46 1.393(16)
C35 C34 1.421(15)
C41 C40 1.433(15)
C41 C42 1.427(15)
C79 C80 1.228(16)
C81 C85 1.412(17)
C81 C80 1.405(16)
C81 C82 1.439(15)
F23 Sb4B 1.872(11)
C97 C93 1.383(14)
C38 C39 1.486(17)
C9 C10 1.429(15)
C2 C3 1.333(19)
C57 C56 1.421(15)
C57 C58 1.427(15)
C60 C59 1.410(17)
C85 C84 1.453(16)
C32 C33 1.453(13)
C32 C31 1.414(15)
C29 C28 1.378(15)
C29 C30 1.436(15)
C33 C34 1.451(15)
C93 C92 1.432(16)
C93 C94 1.415(14)
C96 C95 1.360(16)
C53 C55 1.423(16)
C53 C52 1.411(16)
C7 C6 1.199(16)
C19 C18 1.187(16)
C13 C14 1.388(17)
C56 C55 1.235(17)
C50 C51 1.404(16)
C14 C15 1.432(17)
C40 C39 1.386(15)
C43 C42 1.166(15)
C31 C30 1.174(16)
C5 C6 1.422(16)
C5 C4 1.390(15)
C68 C67 1.202(15)
C84 C83 1.370(17)
C16 C15 1.442(15)
C95 C94 1.400(17)
C92 C91 1.195(17)
C67 C66 1.399(16)
C71 C70 1.412(17)
C58 C59 1.427(16)
C28 C27 1.409(19)
C76 C75 1.305(18)
C82 C83 1.396(18)
C91 C90 1.355(17)
C51 C52 1.304(17)
C64 C65 1.39(2)
C64 C63 1.42(2)
F21 Sb4B 2.298(13)
C4 C3 1.381(19)
F20 Sb4B 1.924(12)
C66 C65 1.473(17)
C66 C62 1.466(19)
C62 C63 1.445(18)
F22 Sb4B 2.182(15)
C87 C86 1.51(2)
C87 C88 1.40(3)
C90 C89 1.512(19)
C90 C86 1.49(2)
N9 C98 1.015(17)
F24 Sb4B 1.660(15)
C89 C88 1.40(2)
C98 C99 1.509(18)

loop_
_smtbx_masks_void_nr
_smtbx_masks_void_average_x
_smtbx_masks_void_average_y
_smtbx_masks_void_average_z
_smtbx_masks_void_volume
_smtbx_masks_void_count_electrons
1 0.000 0.000 -0.867 1925.4 585.4
2 0.498 0.447 0.407 9.7 0.0
3 0.502 0.553 0.593 9.7 0.0
